data_4334075
loop_
_publ_author_name
'Daniel J. Hutchinson'
'Lyall R. Hanton'
'Stephen C. Moratti'

_publ_contact_author 'Hanton, Lyall R.'
_publ_contact_author_email lhanton@Chemistry.otago.ac.nz
_publ_section_title
;
 Influence of Terminal Acryloyl Arms on the Coordination Chemistry of a
 Ditopic Pyrimidine-Hydrazone Ligand: Comparison of Pb(II), Zn(II),
 Cu(II), and Ag(I) Complexes
;
_journal_name_full 'Inorganic Chemistry'
_journal_page_first 2716
_journal_page_last 2728
_journal_paper_doi 10.1021/ic3027978
_journal_volume 52
_journal_year 2013
_chemical_formula_moiety 'C34 H37 Ag2 F3 N11 O7 S, C F3 O3 S'
_chemical_formula_sum 'C35 H37 Ag2 F6 N11 O10 S2'
_chemical_formula_weight 1165.64
_chemical_name_systematic
;
 ?
;
_space_group_IT_number 2
_symmetry_cell_setting triclinic
_symmetry_space_group_name_Hall '-P 1'
_symmetry_space_group_name_H-M 'P -1'
_atom_sites_solution_hydrogens geom
_atom_sites_solution_primary direct
_atom_sites_solution_secondary difmap
_audit_creation_method SHELXL-97
_cell_angle_alpha 84.843(2)
_cell_angle_beta 68.834(2)
_cell_angle_gamma 79.247(2)
_cell_formula_units_Z 2
_cell_length_a 11.9718(4)
_cell_length_b 12.9367(5)
_cell_length_c 15.4355(6)
_cell_measurement_reflns_used 9971
_cell_measurement_temperature 90(2)
_cell_measurement_theta_max 29.53
_cell_measurement_theta_min 2.64
_cell_volume 2189.50(14)
_computing_cell_refinement 'Bruker SMART'
_computing_data_collection 'Bruker SMART'
_computing_data_reduction 'Bruker SAINT'
_computing_molecular_graphics 'Bruker SHELXTL'
_computing_publication_material 'Bruker SHELXTL'
_computing_structure_refinement 'SHELXL-97 (Sheldrick, 1997)'
_computing_structure_solution 'SIR97 (Altomare et al., 1999)'
_diffrn_ambient_temperature 90(2)
_diffrn_measured_fraction_theta_full 0.962
_diffrn_measured_fraction_theta_max 0.962
_diffrn_measurement_device_type 'Bruker APEX-II CCD'
_diffrn_measurement_method '\f and \w scans'
_diffrn_radiation_monochromator graphite
_diffrn_radiation_source 'fine-focus sealed tube'
_diffrn_radiation_type MoK\a
_diffrn_radiation_wavelength 0.71073
_diffrn_reflns_av_R_equivalents 0.0292
_diffrn_reflns_av_sigmaI/netI 0.0411
_diffrn_reflns_limit_h_max 16
_diffrn_reflns_limit_h_min -16
_diffrn_reflns_limit_k_max 18
_diffrn_reflns_limit_k_min -17
_diffrn_reflns_limit_l_max 21
_diffrn_reflns_limit_l_min -21
_diffrn_reflns_number 33806
_diffrn_reflns_theta_full 30.37
_diffrn_reflns_theta_max 30.37
_diffrn_reflns_theta_min 1.89
_diffrn_standards_number 0
_exptl_absorpt_coefficient_mu 1.083
_exptl_absorpt_correction_T_max 0.897
_exptl_absorpt_correction_T_min 0.834
_exptl_absorpt_correction_type multi-scan
_exptl_absorpt_process_details 'SADABS (Bruker, 2004)'
_exptl_crystal_colour colourless
_exptl_crystal_density_diffrn 1.768
_exptl_crystal_description block
_exptl_crystal_F_000 1168
_exptl_crystal_size_max 0.29
_exptl_crystal_size_mid 0.14
_exptl_crystal_size_min 0.10
_refine_diff_density_max 0.748
_refine_diff_density_min -0.838
_refine_diff_density_rms 0.125
_refine_ls_extinction_method none
_refine_ls_goodness_of_fit_ref 1.113
_refine_ls_hydrogen_treatment constr
_refine_ls_matrix_type full
_refine_ls_number_parameters 601
_refine_ls_number_reflns 12714
_refine_ls_number_restraints 0
_refine_ls_restrained_S_all 1.113
_refine_ls_R_factor_all 0.0496
_refine_ls_R_factor_gt 0.0362
_refine_ls_shift/su_max 0.001
_refine_ls_shift/su_mean 0.000
_refine_ls_structure_factor_coef Fsqd
_refine_ls_weighting_details 'calc w=1/[\s^2^(Fo^2^)+(0.0476P)^2^+0.7955P] where P=(Fo^2^+2Fc^2^)/3'
_refine_ls_weighting_scheme calc
_refine_ls_wR_factor_gt 0.0889
_refine_ls_wR_factor_ref 0.1057
_reflns_number_gt 10252
_reflns_number_total 12714
_reflns_threshold_expression >2sigma(I)
_cod_data_source_file ic3027978_si_001_8.cif
_cod_data_source_block Complex_7(djh869)
_cod_original_sg_symbol_H-M 'P -1 '
_cod_database_code 4334075

loop_
_symmetry_equiv_pos_as_xyz
'x, y, z'
'-x, -y, -z'

loop_
_atom_site_label
_atom_site_type_symbol
_atom_site_fract_x
_atom_site_fract_y
_atom_site_fract_z
_atom_site_U_iso_or_equiv
_atom_site_adp_type
_atom_site_occupancy
_atom_site_symmetry_multiplicity
_atom_site_calc_flag
_atom_site_refinement_flags
C1 C -0.3267(3) -0.5216(3) 0.6229(2) 0.0381(7) Uani 1 1 d .
H1A H -0.3141 -0.4704 0.6553 0.046 Uiso 1 1 calc R
H1B H -0.3266 -0.5904 0.6462 0.046 Uiso 1 1 calc R
C2 C -0.3449(3) -0.4964(2) 0.5431(2) 0.0330(6) Uani 1 1 d .
H2 H -0.3575 -0.5479 0.5109 0.040 Uiso 1 1 calc R
C3 C -0.3453(2) -0.3871(2) 0.5050(2) 0.0300(6) Uani 1 1 d .
C4 C -0.3268(2) -0.2794(2) 0.3692(2) 0.0268(6) Uani 1 1 d .
H4A H -0.2571 -0.2524 0.3704 0.032 Uiso 1 1 calc R
H4B H -0.3997 -0.2301 0.3999 0.032 Uiso 1 1 calc R
C5 C -0.3154(2) -0.29474(19) 0.2712(2) 0.0230(5) Uani 1 1 d .
C6 C -0.3963(2) -0.3474(2) 0.2532(2) 0.0261(6) Uani 1 1 d .
H6 H -0.4607 -0.3695 0.3017 0.031 Uiso 1 1 calc R
C7 C -0.3789(2) -0.3660(2) 0.1625(2) 0.0267(6) Uani 1 1 d .
H7 H -0.4315 -0.4012 0.1490 0.032 Uiso 1 1 calc R
C8 C -0.2826(2) -0.33201(19) 0.0915(2) 0.0245(5) Uani 1 1 d .
H8 H -0.2680 -0.3453 0.0298 0.029 Uiso 1 1 calc R
C9 C -0.2078(2) -0.27719(18) 0.11484(19) 0.0219(5) Uani 1 1 d .
C10 C -0.1049(2) -0.24166(19) 0.03945(19) 0.0221(5) Uani 1 1 d .
H10 H -0.0859 -0.2613 -0.0214 0.027 Uiso 1 1 calc R
C11 C 0.0907(3) -0.1856(2) -0.10528(19) 0.0290(6) Uani 1 1 d .
H11A H 0.1299 -0.2578 -0.1087 0.044 Uiso 1 1 calc R
H11B H 0.1458 -0.1431 -0.1473 0.044 Uiso 1 1 calc R
H11C H 0.0199 -0.1798 -0.1221 0.044 Uiso 1 1 calc R
C12 C 0.1222(2) -0.08980(18) 0.01528(18) 0.0191(5) Uani 1 1 d .
C13 C 0.2275(2) -0.06064(19) -0.04911(18) 0.0201(5) Uani 1 1 d .
H13 H 0.2574 -0.0827 -0.1102 0.024 Uiso 1 1 calc R
C14 C 0.2865(2) 0.00335(18) -0.01809(17) 0.0177(5) Uani 1 1 d .
C15 C 0.1449(2) -0.00184(19) 0.12818(18) 0.0213(5) Uani 1 1 d .
C16 C 0.1020(3) 0.0269(2) 0.22862(19) 0.0291(6) Uani 1 1 d .
H16A H 0.1578 -0.0107 0.2567 0.044 Uiso 1 1 calc R
H16B H 0.0229 0.0085 0.2606 0.044 Uiso 1 1 calc R
H16C H 0.0978 0.1012 0.2327 0.044 Uiso 1 1 calc R
C17 C 0.4393(2) 0.0144(2) -0.17711(18) 0.0250(5) Uani 1 1 d .
H17A H 0.4088 0.0717 -0.2109 0.037 Uiso 1 1 calc R
H17B H 0.4146 -0.0490 -0.1863 0.037 Uiso 1 1 calc R
H17C H 0.5263 0.0053 -0.1991 0.037 Uiso 1 1 calc R
C18 C 0.5298(2) 0.14685(19) -0.09832(18) 0.0200(5) Uani 1 1 d .
H18 H 0.5661 0.1287 -0.1605 0.024 Uiso 1 1 calc R
C19 C 0.5763(2) 0.22306(19) -0.06027(18) 0.0207(5) Uani 1 1 d .
C20 C 0.6824(2) 0.2594(2) -0.1164(2) 0.0267(6) Uani 1 1 d .
H20 H 0.7240 0.2351 -0.1764 0.032 Uiso 1 1 calc R
C21 C 0.7246(3) 0.3327(2) -0.0810(2) 0.0313(6) Uani 1 1 d .
H21 H 0.7952 0.3583 -0.1169 0.038 Uiso 1 1 calc R
C22 C 0.6604(3) 0.3671(2) 0.0084(2) 0.0306(6) Uani 1 1 d .
H22 H 0.6873 0.4160 0.0335 0.037 Uiso 1 1 calc R
C23 C 0.5544(2) 0.3274(2) 0.0605(2) 0.0237(5) Uani 1 1 d .
C24 C 0.4763(2) 0.3649(2) 0.1559(2) 0.0272(6) Uani 1 1 d .
H24A H 0.4139 0.4224 0.1509 0.033 Uiso 1 1 calc R
H24B H 0.4362 0.3082 0.1915 0.033 Uiso 1 1 calc R
C25 C 0.6104(2) 0.3220(2) 0.23856(19) 0.0236(5) Uani 1 1 d .
C26 C 0.6708(3) 0.3653(2) 0.2923(2) 0.0292(6) Uani 1 1 d .
H26 H 0.6558 0.4374 0.3017 0.035 Uiso 1 1 calc R
C27 C 0.7455(3) 0.3031(2) 0.3270(2) 0.0320(6) Uani 1 1 d .
H27A H 0.7609 0.2310 0.3179 0.038 Uiso 1 1 calc R
H27B H 0.7829 0.3313 0.3606 0.038 Uiso 1 1 calc R
C28 C 0.0020(3) 0.4761(2) 0.1705(3) 0.0429(9) Uani 1 1 d .
C29 C 0.1657(2) -0.1449(2) 0.47648(19) 0.0283(6) Uani 1 1 d .
C30 C -0.3361(3) 0.0298(2) 0.35296(19) 0.0259(5) Uani 1 1 d .
C31 C -0.4506(3) 0.0913(2) 0.4076(2) 0.0308(6) Uani 1 1 d .
H31A H -0.4659 0.1554 0.3743 0.046 Uiso 1 1 calc R
H31B H -0.4466 0.1076 0.4658 0.046 Uiso 1 1 calc R
H31C H -0.5149 0.0517 0.4190 0.046 Uiso 1 1 calc R
C32 C 0.0083(3) -0.3156(2) 0.3546(2) 0.0344(7) Uani 1 1 d .
C33 C 0.0103(3) -0.4087(3) 0.4165(3) 0.0466(8) Uani 1 1 d .
H33A H -0.0708 -0.4234 0.4466 0.070 Uiso 1 1 calc R
H33B H 0.0421 -0.3954 0.4625 0.070 Uiso 1 1 calc R
H33C H 0.0607 -0.4680 0.3808 0.070 Uiso 1 1 calc R
C34 C 0.2536(2) 0.1608(2) 0.3429(2) 0.0265(6) Uani 1 1 d .
C35 C 0.1831(3) 0.1611(3) 0.4419(2) 0.0427(8) Uani 1 1 d .
H35A H 0.1125 0.2148 0.4541 0.064 Uiso 1 1 calc R
H35B H 0.2318 0.1749 0.4757 0.064 Uiso 1 1 calc R
H35C H 0.1583 0.0938 0.4612 0.064 Uiso 1 1 calc R
N1 N -0.22368(18) -0.25843(16) 0.20327(16) 0.0218(4) Uani 1 1 d .
N2 N -0.04109(19) -0.18295(16) 0.05853(15) 0.0206(4) Uani 1 1 d .
N3 N 0.05502(19) -0.14970(16) -0.01114(15) 0.0217(4) Uani 1 1 d .
N4 N 0.08025(19) -0.06170(16) 0.10491(15) 0.0217(4) Uani 1 1 d .
N5 N 0.24459(19) 0.03386(16) 0.07109(15) 0.0203(4) Uani 1 1 d .
N6 N 0.39091(18) 0.03752(16) -0.07852(14) 0.0184(4) Uani 1 1 d .
N7 N 0.43867(18) 0.10586(15) -0.04455(15) 0.0182(4) Uani 1 1 d .
N8 N 0.51260(19) 0.25623(16) 0.02700(16) 0.0214(4) Uani 1 1 d .
N9 N -0.2470(2) -0.01866(19) 0.30961(18) 0.0329(5) Uani 1 1 d .
N10 N 0.0022(2) -0.2437(2) 0.30858(19) 0.0385(6) Uani 1 1 d .
N11 N 0.3062(2) 0.16025(19) 0.26580(18) 0.0310(5) Uani 1 1 d .
O1 O -0.3525(2) -0.31068(18) 0.54768(17) 0.0430(5) Uani 1 1 d .
O2 O -0.33312(18) -0.38271(15) 0.41521(14) 0.0307(4) Uani 1 1 d .
O3 O 0.54406(17) 0.40017(14) 0.20509(14) 0.0257(4) Uani 1 1 d .
O4 O 0.61879(17) 0.23064(14) 0.22387(14) 0.0281(4) Uani 1 1 d .
O11 O 0.1548(2) 0.30751(19) 0.14253(18) 0.0534(7) Uani 1 1 d .
O12 O 0.1858(2) 0.44490(19) 0.2223(2) 0.0616(8) Uani 1 1 d .
O13 O 0.0260(2) 0.3453(3) 0.3001(2) 0.0720(9) Uani 1 1 d .
O21 O 0.3209(2) -0.19906(19) 0.31620(15) 0.0415(5) Uani 1 1 d .
O22 O 0.3616(2) -0.06602(18) 0.39672(17) 0.0435(6) Uani 1 1 d .
O23 O 0.37973(17) -0.24785(16) 0.45150(15) 0.0326(5) Uani 1 1 d .
F11 F -0.07564(17) 0.43233(15) 0.15010(15) 0.0470(5) Uani 1 1 d .
F12 F 0.0618(3) 0.5241(2) 0.0939(3) 0.1060(14) Uani 1 1 d .
F13 F -0.0613(3) 0.5479(3) 0.2316(3) 0.1401(18) Uani 1 1 d .
F21 F 0.14998(16) -0.10458(15) 0.55673(12) 0.0402(4) Uani 1 1 d .
F22 F 0.12127(16) -0.23552(15) 0.49494(14) 0.0422(5) Uani 1 1 d .
F23 F 0.09756(15) -0.07895(15) 0.43652(13) 0.0394(4) Uani 1 1 d .
S1 S 0.10363(6) 0.38221(5) 0.21473(5) 0.02790(15) Uani 1 1 d .
S2 S 0.32528(6) -0.16694(6) 0.40138(5) 0.02619(14) Uani 1 1 d .
Ag1 Ag -0.089976(18) -0.134029(16) 0.215963(14) 0.02656(6) Uani 1 1 d .
Ag2 Ag 0.338811(17) 0.166230(15) 0.111447(14) 0.02234(6) Uani 1 1 d .

loop_
_atom_site_aniso_label
_atom_site_aniso_U_11
_atom_site_aniso_U_22
_atom_site_aniso_U_33
_atom_site_aniso_U_23
_atom_site_aniso_U_13
_atom_site_aniso_U_12
C1 0.0324(15) 0.0437(18) 0.0339(17) -0.0003(14) -0.0044(13) -0.0105(13)
C2 0.0346(15) 0.0343(15) 0.0269(15) -0.0014(12) -0.0041(12) -0.0112(12)
C3 0.0227(13) 0.0339(15) 0.0316(16) -0.0059(12) -0.0051(12) -0.0068(11)
C4 0.0227(12) 0.0229(12) 0.0327(15) -0.0022(11) -0.0055(11) -0.0069(10)
C5 0.0190(11) 0.0173(11) 0.0315(14) -0.0006(10) -0.0086(11) -0.0009(9)
C6 0.0191(11) 0.0210(12) 0.0380(16) 0.0026(11) -0.0096(11) -0.0049(9)
C7 0.0235(12) 0.0187(11) 0.0436(17) 0.0005(11) -0.0180(12) -0.0056(10)
C8 0.0262(12) 0.0185(11) 0.0329(15) -0.0005(10) -0.0153(12) -0.0040(10)
C9 0.0190(11) 0.0157(11) 0.0324(14) -0.0007(10) -0.0112(11) -0.0022(9)
C10 0.0239(12) 0.0214(11) 0.0233(13) -0.0021(10) -0.0104(10) -0.0045(10)
C11 0.0294(14) 0.0364(15) 0.0237(14) -0.0070(12) -0.0069(11) -0.0131(12)
C12 0.0209(11) 0.0163(10) 0.0221(12) -0.0003(9) -0.0099(10) -0.0035(9)
C13 0.0225(11) 0.0200(11) 0.0194(12) -0.0028(9) -0.0077(10) -0.0058(9)
C14 0.0207(11) 0.0145(10) 0.0185(12) 0.0014(9) -0.0082(9) -0.0022(9)
C15 0.0251(12) 0.0183(11) 0.0213(13) 0.0002(10) -0.0085(10) -0.0053(9)
C16 0.0332(14) 0.0360(15) 0.0199(13) -0.0032(11) -0.0057(11) -0.0162(12)
C17 0.0258(12) 0.0299(13) 0.0192(12) -0.0055(10) -0.0048(10) -0.0088(11)
C18 0.0228(11) 0.0193(11) 0.0198(12) -0.0002(9) -0.0102(10) -0.0029(9)
C19 0.0210(11) 0.0199(11) 0.0229(13) 0.0004(10) -0.0099(10) -0.0037(9)
C20 0.0303(13) 0.0285(13) 0.0239(14) 0.0028(11) -0.0096(11) -0.0126(11)
C21 0.0313(14) 0.0352(15) 0.0307(15) 0.0016(12) -0.0095(12) -0.0178(12)
C22 0.0338(15) 0.0301(14) 0.0332(16) -0.0033(12) -0.0124(13) -0.0158(12)
C23 0.0250(12) 0.0216(12) 0.0274(14) -0.0011(10) -0.0118(11) -0.0050(10)
C24 0.0245(13) 0.0294(13) 0.0307(15) -0.0097(11) -0.0107(11) -0.0054(11)
C25 0.0238(12) 0.0234(12) 0.0216(13) -0.0011(10) -0.0037(10) -0.0078(10)
C26 0.0331(14) 0.0271(13) 0.0318(15) -0.0030(12) -0.0141(12) -0.0095(11)
C27 0.0338(15) 0.0369(15) 0.0273(15) 0.0025(12) -0.0108(12) -0.0123(12)
C28 0.0370(16) 0.0221(14) 0.080(3) -0.0085(16) -0.0341(18) -0.0008(12)
C29 0.0270(13) 0.0344(15) 0.0221(14) 0.0004(11) -0.0064(11) -0.0064(11)
C30 0.0363(15) 0.0243(12) 0.0219(13) -0.0011(11) -0.0130(12) -0.0107(11)
C31 0.0312(14) 0.0314(14) 0.0273(15) 0.0010(12) -0.0063(12) -0.0077(12)
C32 0.0319(15) 0.0380(16) 0.0350(17) -0.0056(14) -0.0146(13) -0.0017(13)
C33 0.051(2) 0.0361(17) 0.054(2) 0.0024(16) -0.0245(18) 0.0001(15)
C34 0.0208(12) 0.0268(13) 0.0341(16) -0.0086(12) -0.0099(11) -0.0052(10)
C35 0.0373(16) 0.0457(19) 0.0344(18) -0.0114(15) 0.0075(14) -0.0172(14)
N1 0.0178(10) 0.0176(9) 0.0299(12) -0.0005(9) -0.0085(9) -0.0024(8)
N2 0.0204(10) 0.0176(9) 0.0243(11) 0.0008(8) -0.0079(9) -0.0047(8)
N3 0.0237(10) 0.0222(10) 0.0216(11) -0.0022(9) -0.0075(9) -0.0095(8)
N4 0.0238(10) 0.0209(10) 0.0214(11) -0.0003(8) -0.0078(9) -0.0067(8)
N5 0.0247(10) 0.0178(9) 0.0200(11) -0.0014(8) -0.0084(9) -0.0057(8)
N6 0.0202(10) 0.0190(9) 0.0182(10) -0.0009(8) -0.0076(8) -0.0063(8)
N7 0.0210(10) 0.0142(9) 0.0231(11) 0.0007(8) -0.0117(8) -0.0042(7)
N8 0.0201(10) 0.0198(10) 0.0261(12) -0.0011(9) -0.0093(9) -0.0046(8)
N9 0.0353(13) 0.0330(13) 0.0335(14) -0.0088(11) -0.0147(11) -0.0041(11)
N10 0.0400(14) 0.0449(15) 0.0359(15) 0.0046(12) -0.0196(12) -0.0095(12)
N11 0.0342(13) 0.0330(13) 0.0270(13) -0.0040(10) -0.0144(11) 0.0003(10)
O1 0.0567(15) 0.0364(12) 0.0397(13) -0.0081(10) -0.0187(12) -0.0100(11)
O2 0.0349(11) 0.0273(10) 0.0274(11) -0.0011(8) -0.0071(9) -0.0069(8)
O3 0.0301(10) 0.0213(9) 0.0301(10) -0.0049(8) -0.0145(8) -0.0051(7)
O4 0.0319(10) 0.0209(9) 0.0304(11) -0.0038(8) -0.0077(9) -0.0069(8)
O11 0.0590(15) 0.0518(14) 0.0501(16) -0.0265(12) -0.0335(13) 0.0299(12)
O12 0.0506(15) 0.0432(14) 0.116(3) -0.0045(15) -0.0585(17) -0.0079(12)
O13 0.0352(13) 0.123(3) 0.0492(17) 0.0269(18) -0.0105(12) -0.0149(15)
O21 0.0363(11) 0.0621(15) 0.0237(11) -0.0085(10) -0.0086(9) -0.0025(11)
O22 0.0411(12) 0.0417(13) 0.0473(15) 0.0091(11) -0.0115(11) -0.0194(10)
O23 0.0252(9) 0.0382(11) 0.0313(11) 0.0018(9) -0.0075(8) -0.0041(8)
F11 0.0366(10) 0.0462(11) 0.0719(15) 0.0063(10) -0.0341(10) -0.0135(8)
F12 0.0739(17) 0.0893(19) 0.186(4) 0.097(2) -0.088(2) -0.0524(16)
F13 0.153(3) 0.100(2) 0.211(4) -0.117(3) -0.149(3) 0.101(2)
F21 0.0386(10) 0.0540(11) 0.0221(9) -0.0104(8) -0.0064(8) 0.0023(8)
F22 0.0291(9) 0.0458(11) 0.0510(12) 0.0087(9) -0.0099(8) -0.0181(8)
F23 0.0302(9) 0.0478(10) 0.0373(10) 0.0022(8) -0.0135(8) 0.0020(8)
S1 0.0213(3) 0.0249(3) 0.0385(4) -0.0066(3) -0.0126(3) 0.0006(2)
S2 0.0221(3) 0.0339(3) 0.0212(3) -0.0001(3) -0.0048(3) -0.0075(3)
Ag1 0.02662(11) 0.03104(11) 0.02258(11) -0.00142(8) -0.00642(8) -0.01037(8)
Ag2 0.02380(10) 0.02405(10) 0.02044(10) -0.00269(7) -0.00810(8) -0.00537(7)

loop_
_atom_type_symbol
_atom_type_description
_atom_type_scat_dispersion_real
_atom_type_scat_dispersion_imag
_atom_type_scat_source
C C 0.0033 0.0016 'International Tables Vol C Tables 4.2.6.8 and 6.1.1.4'
H H 0.0000 0.0000 'International Tables Vol C Tables 4.2.6.8 and 6.1.1.4'
N N 0.0061 0.0033 'International Tables Vol C Tables 4.2.6.8 and 6.1.1.4'
O O 0.0106 0.0060 'International Tables Vol C Tables 4.2.6.8 and 6.1.1.4'
F F 0.0171 0.0103 'International Tables Vol C Tables 4.2.6.8 and 6.1.1.4'
S S 0.1246 0.1234 'International Tables Vol C Tables 4.2.6.8 and 6.1.1.4'
Ag Ag -0.8971 1.1015 'International Tables Vol C Tables 4.2.6.8 and 6.1.1.4'

loop_
_geom_angle_atom_site_label_1
_geom_angle_atom_site_label_2
_geom_angle_atom_site_label_3
_geom_angle
C2 C1 H1A 120.0
C2 C1 H1B 120.0
H1A C1 H1B 120.0
C1 C2 C3 120.6(3)
C1 C2 H2 119.7
C3 C2 H2 119.7
O1 C3 O2 123.2(3)
O1 C3 C2 125.3(3)
O2 C3 C2 111.4(2)
O2 C4 C5 106.1(2)
O2 C4 H4A 110.5
C5 C4 H4A 110.5
O2 C4 H4B 110.5
C5 C4 H4B 110.5
H4A C4 H4B 108.7
N1 C5 C6 122.5(3)
N1 C5 C4 117.2(2)
C6 C5 C4 120.3(2)
C7 C6 C5 118.9(3)
C7 C6 H6 120.6
C5 C6 H6 120.6
C6 C7 C8 119.5(2)
C6 C7 H7 120.3
C8 C7 H7 120.3
C7 C8 C9 118.3(3)
C7 C8 H8 120.9
C9 C8 H8 120.9
N1 C9 C8 122.9(2)
N1 C9 C10 118.8(2)
C8 C9 C10 118.3(3)
N2 C10 C9 119.4(2)
N2 C10 H10 120.3
C9 C10 H10 120.3
N3 C11 H11A 109.5
N3 C11 H11B 109.5
H11A C11 H11B 109.5
N3 C11 H11C 109.5
H11A C11 H11C 109.5
H11B C11 H11C 109.5
N4 C12 C13 122.2(2)
N4 C12 N3 117.3(2)
C13 C12 N3 120.5(2)
C12 C13 C14 117.0(2)
C12 C13 H13 121.5
C14 C13 H13 121.5
N5 C14 N6 117.9(2)
N5 C14 C13 121.6(2)
N6 C14 C13 120.5(2)
N5 C15 N4 126.4(2)
N5 C15 C16 116.7(2)
N4 C15 C16 116.9(2)
C15 C16 H16A 109.5
C15 C16 H16B 109.5
H16A C16 H16B 109.5
C15 C16 H16C 109.5
H16A C16 H16C 109.5
H16B C16 H16C 109.5
N6 C17 H17A 109.5
N6 C17 H17B 109.5
H17A C17 H17B 109.5
N6 C17 H17C 109.5
H17A C17 H17C 109.5
H17B C17 H17C 109.5
N7 C18 C19 119.0(2)
N7 C18 H18 120.5
C19 C18 H18 120.5
N8 C19 C20 122.9(2)
N8 C19 C18 118.4(2)
C20 C19 C18 118.7(2)
C21 C20 C19 118.6(3)
C21 C20 H20 120.7
C19 C20 H20 120.7
C22 C21 C20 119.1(3)
C22 C21 H21 120.4
C20 C21 H21 120.4
C21 C22 C23 119.1(3)
C21 C22 H22 120.5
C23 C22 H22 120.5
N8 C23 C22 122.4(3)
N8 C23 C24 115.2(2)
C22 C23 C24 122.3(2)
O3 C24 C23 112.9(2)
O3 C24 H24A 109.0
C23 C24 H24A 109.0
O3 C24 H24B 109.0
C23 C24 H24B 109.0
H24A C24 H24B 107.8
O4 C25 O3 122.9(2)
O4 C25 C26 126.4(3)
O3 C25 C26 110.7(2)
C27 C26 C25 120.8(3)
C27 C26 H26 119.6
C25 C26 H26 119.6
C26 C27 H27A 120.0
C26 C27 H27B 120.0
H27A C27 H27B 120.0
F13 C28 F12 107.7(3)
F13 C28 F11 107.1(3)
F12 C28 F11 105.8(3)
F13 C28 S1 110.7(3)
F12 C28 S1 111.8(2)
F11 C28 S1 113.3(2)
F21 C29 F23 107.5(2)
F21 C29 F22 107.8(2)
F23 C29 F22 107.1(2)
F21 C29 S2 111.86(19)
F23 C29 S2 111.57(19)
F22 C29 S2 110.8(2)
N9 C30 C31 179.4(3)
C30 C31 H31A 109.5
C30 C31 H31B 109.5
H31A C31 H31B 109.5
C30 C31 H31C 109.5
H31A C31 H31C 109.5
H31B C31 H31C 109.5
N10 C32 C33 177.4(3)
C32 C33 H33A 109.5
C32 C33 H33B 109.5
H33A C33 H33B 109.5
C32 C33 H33C 109.5
H33A C33 H33C 109.5
H33B C33 H33C 109.5
N11 C34 C35 178.5(3)
C34 C35 H35A 109.5
C34 C35 H35B 109.5
H35A C35 H35B 109.5
C34 C35 H35C 109.5
H35A C35 H35C 109.5
H35B C35 H35C 109.5
C5 N1 C9 117.9(2)
C5 N1 Ag1 128.28(18)
C9 N1 Ag1 113.23(16)
C10 N2 N3 119.8(2)
C10 N2 Ag1 119.96(18)
N3 N2 Ag1 120.27(15)
N2 N3 C12 116.4(2)
N2 N3 C11 120.5(2)
C12 N3 C11 122.8(2)
C15 N4 C12 116.2(2)
C15 N4 Ag1 123.86(17)
C12 N4 Ag1 119.62(16)
C15 N5 C14 116.5(2)
C15 N5 Ag2 124.71(17)
C14 N5 Ag2 118.30(16)
N7 N6 C14 117.0(2)
N7 N6 C17 120.4(2)
C14 N6 C17 122.1(2)
C18 N7 N6 120.4(2)
C18 N7 Ag2 118.89(17)
N6 N7 Ag2 120.29(15)
C23 N8 C19 118.0(2)
C23 N8 Ag2 127.28(18)
C19 N8 Ag2 114.57(16)
C30 N9 Ag1 169.3(2)
C32 N10 Ag1 151.6(3)
C34 N11 Ag2 158.1(2)
C3 O2 C4 116.3(2)
C25 O3 C24 114.6(2)
S1 O11 Ag2 129.49(14)
O13 S1 O11 115.4(2)
O13 S1 O12 115.1(2)
O11 S1 O12 114.92(18)
O13 S1 C28 104.11(17)
O11 S1 C28 101.65(15)
O12 S1 C28 102.95(14)
O21 S2 O22 115.02(15)
O21 S2 O23 115.31(14)
O22 S2 O23 114.54(14)
O21 S2 C29 102.99(13)
O22 S2 C29 103.64(14)
O23 S2 C29 102.92(12)
N9 Ag1 N10 108.63(9)
N9 Ag1 N2 131.36(8)
N10 Ag1 N2 118.21(9)
N9 Ag1 N4 117.46(8)
N10 Ag1 N4 101.91(8)
N2 Ag1 N4 65.93(7)
N9 Ag1 N1 94.91(8)
N10 Ag1 N1 97.33(8)
N2 Ag1 N1 67.83(7)
N4 Ag1 N1 133.70(7)
N11 Ag2 N7 154.00(8)
N11 Ag2 N5 111.25(8)
N7 Ag2 N5 65.93(7)
N11 Ag2 N8 109.81(8)
N7 Ag2 N8 68.72(7)
N5 Ag2 N8 134.64(7)
N11 Ag2 O11 88.13(8)
N7 Ag2 O11 117.64(7)
N5 Ag2 O11 94.67(8)
N8 Ag2 O11 105.15(8)

loop_
_geom_bond_atom_site_label_1
_geom_bond_atom_site_label_2
_geom_bond_distance
C1 C2 1.328(4)
C1 H1A 0.9300
C1 H1B 0.9300
C2 C3 1.483(4)
C2 H2 0.9300
C3 O1 1.209(3)
C3 O2 1.337(4)
C4 O2 1.457(3)
C4 C5 1.498(4)
C4 H4A 0.9700
C4 H4B 0.9700
C5 N1 1.341(3)
C5 C6 1.397(4)
C6 C7 1.376(4)
C6 H6 0.9300
C7 C8 1.383(4)
C7 H7 0.9300
C8 C9 1.396(4)
C8 H8 0.9300
C9 N1 1.347(3)
C9 C10 1.471(4)
C10 N2 1.291(3)
C10 H10 0.9300
C11 N3 1.452(3)
C11 H11A 0.9600
C11 H11B 0.9600
C11 H11C 0.9600
C12 N4 1.349(3)
C12 C13 1.388(3)
C12 N3 1.392(3)
C13 C14 1.395(3)
C13 H13 0.9300
C14 N5 1.352(3)
C14 N6 1.385(3)
C15 N5 1.337(3)
C15 N4 1.342(3)
C15 C16 1.504(4)
C16 H16A 0.9600
C16 H16B 0.9600
C16 H16C 0.9600
C17 N6 1.456(3)
C17 H17A 0.9600
C17 H17B 0.9600
C17 H17C 0.9600
C18 N7 1.282(3)
C18 C19 1.474(3)
C18 H18 0.9300
C19 N8 1.349(3)
C19 C20 1.392(4)
C20 C21 1.388(4)
C20 H20 0.9300
C21 C22 1.381(4)
C21 H21 0.9300
C22 C23 1.397(4)
C22 H22 0.9300
C23 N8 1.346(3)
C23 C24 1.497(4)
C24 O3 1.446(3)
C24 H24A 0.9700
C24 H24B 0.9700
C25 O4 1.202(3)
C25 O3 1.351(3)
C25 C26 1.481(4)
C26 C27 1.316(4)
C26 H26 0.9300
C27 H27A 0.9300
C27 H27B 0.9300
C28 F13 1.306(4)
C28 F12 1.312(5)
C28 F11 1.313(3)
C28 S1 1.822(3)
C29 F21 1.324(3)
C29 F23 1.335(3)
C29 F22 1.342(3)
C29 S2 1.825(3)
C30 N9 1.135(4)
C30 C31 1.450(4)
C31 H31A 0.9600
C31 H31B 0.9600
C31 H31C 0.9600
C32 N10 1.126(4)
C32 C33 1.469(4)
C33 H33A 0.9600
C33 H33B 0.9600
C33 H33C 0.9600
C34 N11 1.127(4)
C34 C35 1.455(4)
C35 H35A 0.9600
C35 H35B 0.9600
C35 H35C 0.9600
N1 Ag1 2.537(2)
N2 N3 1.369(3)
N2 Ag1 2.400(2)
N4 Ag1 2.422(2)
N5 Ag2 2.452(2)
N6 N7 1.368(3)
N7 Ag2 2.397(2)
N8 Ag2 2.461(2)
N9 Ag1 2.287(3)
N10 Ag1 2.338(3)
N11 Ag2 2.267(2)
O11 S1 1.425(2)
O11 Ag2 2.513(2)
O12 S1 1.427(2)
O13 S1 1.412(3)
O21 S2 1.435(2)
O22 S2 1.439(2)
O23 S2 1.443(2)
